data_2240993
loop_
_publ_author_name
'Ameram, Nadiah'
'Adam, Farook'

_publ_section_title
;
 Crystal structure of
 2-methyl-<i>N</i>-{[2-(pyridin-2-yl)ethyl]carbamothioyl}benzamide
;
_journal_issue 9
_journal_name_full 'Acta Crystallographica Section E'
_journal_page_first o636
_journal_paper_doi 10.1107/S2056989015013559
_journal_volume 71
_journal_year 2015
_chemical_formula_iupac 'C16 H17 N3 O S'
_chemical_formula_moiety 'C16 H17 N3 O S'
_chemical_formula_sum 'C16 H17 N3 O S'
_chemical_formula_weight 299.38
_chemical_name_systematic
;
2-Methyl-<i>N</i>-{[2-(pyridin-2-yl)ethyl]carbamothioyl}benzamide
;
_space_group_crystal_system triclinic
_space_group_IT_number 2
_space_group_name_Hall '-P 1'
_space_group_name_H-M_alt 'P -1'
_symmetry_space_group_name_Hall '-P 1'
_symmetry_space_group_name_H-M 'P -1'
_atom_sites_solution_hydrogens mixed
_atom_sites_solution_primary direct
_atom_sites_solution_secondary difmap
_audit_creation_method SHELXL-2014/7
_cell_angle_alpha 86.1868(13)
_cell_angle_beta 83.3739(13)
_cell_angle_gamma 73.8746(13)
_cell_formula_units_Z 2
_cell_length_a 8.5434(4)
_cell_length_b 8.7477(4)
_cell_length_c 11.0530(5)
_cell_measurement_reflns_used 8347
_cell_measurement_temperature 100(2)
_cell_measurement_theta_max 28.33
_cell_measurement_theta_min 2.43
_cell_volume 787.73(6)
_computing_cell_refinement
;
SAINT (Bruker, 2009)
;
_computing_data_collection
;
APEX2 (Bruker, 2009)
;
_computing_data_reduction
;
SAINT (Bruker, 2009)
;
_computing_molecular_graphics
;
SHELXTL (Sheldrick, 2008) and Mercury (Macrae <i>et al.</i>,
2008)
;
_computing_publication_material
;
SHELXL2014 (Sheldrick, 2015) and PLATON (Spek, 2009)
;
_computing_structure_refinement
;
SHELXL2014 (Sheldrick, 2015)
;
_computing_structure_solution
;
SHELXS2013 (Sheldrick, 2008)
;
_diffrn_ambient_temperature 100(2)
_diffrn_measured_fraction_theta_full 1.000
_diffrn_measured_fraction_theta_max 0.995
_diffrn_measurement_device_type 'Bruker APEX DUO CCD area-detector'
_diffrn_measurement_method '\f and \w scans'
_diffrn_radiation_monochromator graphite
_diffrn_radiation_type MoK\a
_diffrn_radiation_wavelength 0.71073
_diffrn_reflns_av_R_equivalents 0.0450
_diffrn_reflns_limit_h_max 12
_diffrn_reflns_limit_h_min -12
_diffrn_reflns_limit_k_max 12
_diffrn_reflns_limit_k_min -12
_diffrn_reflns_limit_l_max 15
_diffrn_reflns_limit_l_min -15
_diffrn_reflns_number 30520
_diffrn_reflns_theta_full 25.242
_diffrn_reflns_theta_max 30.292
_diffrn_reflns_theta_min 1.856
_exptl_absorpt_coefficient_mu 0.208
_exptl_absorpt_correction_T_max 0.8669
_exptl_absorpt_correction_T_min 0.6700
_exptl_absorpt_correction_type multi-scan
_exptl_absorpt_process_details
;
(<i>SADABS</i>; Bruker, 2009)
;
_exptl_crystal_colour colourless
_exptl_crystal_density_diffrn 1.262
_exptl_crystal_description plate
_exptl_crystal_F_000 316
_exptl_crystal_size_max 0.532
_exptl_crystal_size_mid 0.424
_exptl_crystal_size_min 0.224
_refine_diff_density_max 0.373
_refine_diff_density_min -0.216
_refine_ls_extinction_method none
_refine_ls_goodness_of_fit_ref 1.029
_refine_ls_hydrogen_treatment mixed
_refine_ls_matrix_type full
_refine_ls_number_parameters 199
_refine_ls_number_reflns 4698
_refine_ls_number_restraints 0
_refine_ls_restrained_S_all 1.029
_refine_ls_R_factor_all 0.0664
_refine_ls_R_factor_gt 0.0447
_refine_ls_shift/su_max 0.000
_refine_ls_shift/su_mean 0.000
_refine_ls_structure_factor_coef Fsqd
_refine_ls_weighting_details 'w=1/[\s^2^(Fo^2^)+(0.0515P)^2^+0.2342P] where P=(Fo^2^+2Fc^2^)/3'
_refine_ls_weighting_scheme calc
_refine_ls_wR_factor_gt 0.1098
_refine_ls_wR_factor_ref 0.1287
_reflns_number_gt 3412
_reflns_number_total 4698
_reflns_threshold_expression 'I > 2\s(I)'
_cod_data_source_file su5173sup1.cf
_cod_data_source_block I
_cod_database_code 2240993
_shelx_space_group_comment
;
The symmetry employed for this shelxl refinement is uniquely defined
by the following loop, which should always be used as a source of
symmetry information in preference to the above space-group names.
They are only intended as comments.
;
_shelx_estimated_absorpt_t_min 0.898
_shelx_estimated_absorpt_t_max 0.955

loop_
_space_group_symop_operation_xyz
'x, y, z'
'-x, -y, -z'

loop_
_atom_site_type_symbol
_atom_site_label
_atom_site_fract_x
_atom_site_fract_y
_atom_site_fract_z
_atom_site_U_iso_or_equiv
_atom_site_adp_type
_atom_site_calc_flag
_atom_site_occupancy
S S1 0.29858(5) 1.05179(5) -0.14484(4) 0.05473(14) Uani d 1
O O1 0.46415(15) 0.62159(12) 0.10945(10) 0.0552(3) Uani d 1
N N1 0.32417(14) 0.87622(13) 0.05803(10) 0.0367(2) Uani d 1
N N2 0.47718(15) 0.75403(15) -0.11337(11) 0.0408(3) Uani d 1
N N3 0.87338(16) 0.81820(15) -0.15598(13) 0.0499(3) Uani d 1
C C1 0.3515(2) 0.72438(18) 0.36636(14) 0.0482(3) Uani d 1
C C2 0.2522(3) 0.7379(2) 0.47681(15) 0.0654(5) Uani d 1
H H2A 0.3012 0.7083 0.5488 0.079 Uiso calc 1
C C3 0.0847(3) 0.7934(3) 0.48282(18) 0.0731(6) Uani d 1
H H3A 0.0226 0.7999 0.5581 0.088 Uiso calc 1
C C4 0.0088(2) 0.8393(2) 0.37890(18) 0.0638(5) Uani d 1
H H4A -0.1046 0.8769 0.3828 0.077 Uiso calc 1
C C5 0.10295(19) 0.82906(18) 0.26820(15) 0.0478(3) Uani d 1
H H5A 0.0522 0.8619 0.1972 0.057 Uiso calc 1
C C6 0.27224(18) 0.77065(15) 0.26075(12) 0.0392(3) Uani d 1
C C7 0.36489(17) 0.74777(16) 0.13728(12) 0.0384(3) Uani d 1
C C8 0.37507(16) 0.88350(16) -0.06595(12) 0.0359(3) Uani d 1
C C9 0.5275(2) 0.73791(19) -0.24280(13) 0.0462(3) Uani d 1
H H9A 0.4348 0.7906 -0.2875 0.055 Uiso calc 1
H H9B 0.5589 0.6259 -0.2610 0.055 Uiso calc 1
C C10 0.6698(2) 0.80764(19) -0.28709(14) 0.0487(3) Uani d 1
H H10A 0.6926 0.7974 -0.3746 0.058 Uiso calc 1
H H10B 0.6371 0.9203 -0.2709 0.058 Uiso calc 1
C C11 0.82339(18) 0.73009(17) -0.22889(14) 0.0445(3) Uani d 1
C C12 0.9112(2) 0.5738(2) -0.2508(2) 0.0661(5) Uani d 1
H H12A 0.8745 0.5138 -0.3019 0.079 Uiso calc 1
C C13 1.0517(3) 0.5084(2) -0.1970(3) 0.0805(7) Uani d 1
H H13A 1.1105 0.4032 -0.2102 0.097 Uiso calc 1
C C14 1.1056(2) 0.5992(3) -0.1232(2) 0.0779(6) Uani d 1
H H14A 1.2021 0.5582 -0.0867 0.093 Uiso calc 1
C C15 1.0123(2) 0.7523(2) -0.1053(2) 0.0676(5) Uani d 1
H H15A 1.0477 0.8142 -0.0549 0.081 Uiso calc 1
C C16 0.5335(2) 0.6686(3) 0.36477(18) 0.0661(5) Uani d 1
H H16A 0.5808 0.7494 0.3264 0.099 Uiso calc 1
H H16B 0.5743 0.5728 0.3200 0.099 Uiso calc 1
H H16C 0.5624 0.6477 0.4468 0.099 Uiso calc 1
H H1N2 0.508(2) 0.676(2) -0.0647(16) 0.049(5) Uiso d 1
H H1N1 0.265(2) 0.967(2) 0.0876(16) 0.049(5) Uiso d 1

loop_
_atom_site_aniso_label
_atom_site_aniso_U_11
_atom_site_aniso_U_22
_atom_site_aniso_U_33
_atom_site_aniso_U_12
_atom_site_aniso_U_13
_atom_site_aniso_U_23
S1 0.0565(2) 0.0474(2) 0.0519(2) -0.00366(17) -0.00764(18) 0.01618(17)
O1 0.0692(7) 0.0369(5) 0.0446(6) 0.0061(5) 0.0018(5) 0.0038(4)
N1 0.0395(6) 0.0309(5) 0.0360(6) -0.0043(4) -0.0032(4) 0.0010(4)
N2 0.0463(6) 0.0384(6) 0.0355(6) -0.0096(5) -0.0016(5) 0.0026(5)
N3 0.0483(7) 0.0395(6) 0.0586(8) -0.0079(5) -0.0005(6) -0.0052(6)
C1 0.0641(9) 0.0415(7) 0.0405(7) -0.0166(7) -0.0103(7) 0.0054(6)
C2 0.0994(15) 0.0627(11) 0.0355(8) -0.0253(10) -0.0080(9) 0.0049(7)
C3 0.0886(15) 0.0695(12) 0.0523(10) -0.0179(11) 0.0201(10) -0.0027(9)
C4 0.0601(10) 0.0592(10) 0.0635(11) -0.0100(8) 0.0140(9) -0.0032(8)
C5 0.0506(8) 0.0436(8) 0.0458(8) -0.0086(6) -0.0015(6) -0.0008(6)
C6 0.0499(8) 0.0310(6) 0.0357(7) -0.0099(5) -0.0038(6) 0.0006(5)
C7 0.0430(7) 0.0331(6) 0.0368(7) -0.0067(5) -0.0054(5) 0.0006(5)
C8 0.0345(6) 0.0375(6) 0.0369(6) -0.0111(5) -0.0072(5) 0.0028(5)
C9 0.0559(9) 0.0488(8) 0.0360(7) -0.0176(7) -0.0025(6) -0.0056(6)
C10 0.0598(9) 0.0483(8) 0.0374(7) -0.0171(7) 0.0017(6) 0.0012(6)
C11 0.0474(8) 0.0380(7) 0.0449(8) -0.0131(6) 0.0112(6) -0.0009(6)
C12 0.0633(11) 0.0428(9) 0.0883(14) -0.0116(8) 0.0089(10) -0.0158(9)
C13 0.0581(11) 0.0424(9) 0.128(2) 0.0000(8) 0.0105(12) -0.0077(11)
C14 0.0437(9) 0.0661(12) 0.1145(18) -0.0032(9) -0.0051(10) 0.0084(12)
C15 0.0534(10) 0.0612(11) 0.0871(14) -0.0109(8) -0.0126(9) -0.0062(10)
C16 0.0702(12) 0.0708(12) 0.0607(11) -0.0217(9) -0.0261(9) 0.0174(9)

loop_
_atom_type_symbol
_atom_type_description
_atom_type_scat_dispersion_real
_atom_type_scat_dispersion_imag
_atom_type_scat_source
C C 0.0033 0.0016 'International Tables Vol C Tables 4.2.6.8 and 6.1.1.4'
H H 0.0000 0.0000 'International Tables Vol C Tables 4.2.6.8 and 6.1.1.4'
N N 0.0061 0.0033 'International Tables Vol C Tables 4.2.6.8 and 6.1.1.4'
O O 0.0106 0.0060 'International Tables Vol C Tables 4.2.6.8 and 6.1.1.4'
S S 0.1246 0.1234 'International Tables Vol C Tables 4.2.6.8 and 6.1.1.4'

loop_
_geom_angle_atom_site_label_1
_geom_angle_atom_site_label_2
_geom_angle_atom_site_label_3
_geom_angle
C7 N1 C8 127.33(12)
C7 N1 H1N1 118.0(12)
C8 N1 H1N1 114.5(12)
C8 N2 C9 123.54(13)
C8 N2 H1N2 116.3(12)
C9 N2 H1N2 120.0(12)
C11 N3 C15 118.03(15)
C2 C1 C6 116.77(16)
C2 C1 C16 120.27(16)
C6 C1 C16 122.91(15)
C3 C2 C1 122.25(17)
C3 C2 H2A 118.9
C1 C2 H2A 118.9
C4 C3 C2 120.40(17)
C4 C3 H3A 119.8
C2 C3 H3A 119.8
C3 C4 C5 118.99(18)
C3 C4 H4A 120.5
C5 C4 H4A 120.5
C4 C5 C6 121.16(16)
C4 C5 H5A 119.4
C6 C5 H5A 119.4
C5 C6 C1 120.41(14)
C5 C6 C7 118.19(13)
C1 C6 C7 121.25(13)
O1 C7 N1 123.59(13)
O1 C7 C6 121.89(12)
N1 C7 C6 114.47(11)
N2 C8 N1 117.23(12)
N2 C8 S1 124.66(11)
N1 C8 S1 118.08(10)
N2 C9 C10 113.56(12)
N2 C9 H9A 108.9
C10 C9 H9A 108.9
N2 C9 H9B 108.9
C10 C9 H9B 108.9
H9A C9 H9B 107.7
C11 C10 C9 113.91(13)
C11 C10 H10A 108.8
C9 C10 H10A 108.8
C11 C10 H10B 108.8
C9 C10 H10B 108.8
H10A C10 H10B 107.7
N3 C11 C12 121.26(16)
N3 C11 C10 117.10(13)
C12 C11 C10 121.64(16)
C13 C12 C11 119.68(19)
C13 C12 H12A 120.2
C11 C12 H12A 120.2
C12 C13 C14 119.45(18)
C12 C13 H13A 120.3
C14 C13 H13A 120.3
C15 C14 C13 117.6(2)
C15 C14 H14A 121.2
C13 C14 H14A 121.2
N3 C15 C14 123.9(2)
N3 C15 H15A 118.0
C14 C15 H15A 118.0
C1 C16 H16A 109.5
C1 C16 H16B 109.5
H16A C16 H16B 109.5
C1 C16 H16C 109.5
H16A C16 H16C 109.5
H16B C16 H16C 109.5

loop_
_geom_bond_atom_site_label_1
_geom_bond_atom_site_label_2
_geom_bond_distance
S1 C8 1.6675(13)
O1 C7 1.2236(16)
N1 C7 1.3686(17)
N1 C8 1.3919(17)
N1 H1N1 0.874(18)
N2 C8 1.3203(18)
N2 C9 1.4499(18)
N2 H1N2 0.841(19)
N3 C11 1.331(2)
N3 C15 1.336(2)
C1 C2 1.396(2)
C1 C6 1.397(2)
C1 C16 1.494(3)
C2 C3 1.372(3)
C2 H2A 0.9300
C3 C4 1.366(3)
C3 H3A 0.9300
C4 C5 1.378(2)
C4 H4A 0.9300
C5 C6 1.388(2)
C5 H5A 0.9300
C6 C7 1.4926(19)
C9 C10 1.525(2)
C9 H9A 0.9700
C9 H9B 0.9700
C10 C11 1.496(2)
C10 H10A 0.9700
C10 H10B 0.9700
C11 C12 1.387(2)
C12 C13 1.364(3)
C12 H12A 0.9300
C13 C14 1.372(3)
C13 H13A 0.9300
C14 C15 1.369(3)
C14 H14A 0.9300
C15 H15A 0.9300
C16 H16A 0.9600
C16 H16B 0.9600
C16 H16C 0.9600

loop_
_geom_hbond_atom_site_label_D
_geom_hbond_atom_site_label_H
_geom_hbond_atom_site_label_A
_geom_hbond_site_symmetry_A
_geom_hbond_distance_DH
_geom_hbond_distance_HA
_geom_hbond_distance_DA
_geom_hbond_angle_DHA
N2 H1N2 O1 . 0.842(17) 1.971(18) 2.6550(16) 137.8(16)
N1 H1N1 N3 2_675 0.875(17) 2.061(17) 2.9366(17) 180(3)
C16 H16A S1 2_675 0.96 2.86 3.782(2) 162
C12 H12A Cg2 2_665 0.93 2.92 3.7724(19) 153

loop_
_geom_torsion_atom_site_label_1
_geom_torsion_atom_site_label_2
_geom_torsion_atom_site_label_3
_geom_torsion_atom_site_label_4
_geom_torsion
C6 C1 C2 C3 0.1(3)
C16 C1 C2 C3 177.89(19)
C1 C2 C3 C4 -0.6(3)
C2 C3 C4 C5 0.0(3)
C3 C4 C5 C6 1.1(3)
C4 C5 C6 C1 -1.6(2)
C4 C5 C6 C7 174.02(15)
C2 C1 C6 C5 0.9(2)
C16 C1 C6 C5 -176.76(16)
C2 C1 C6 C7 -174.53(14)
C16 C1 C6 C7 7.8(2)
C8 N1 C7 O1 5.5(2)
C8 N1 C7 C6 -171.85(12)
C5 C6 C7 O1 -128.16(16)
C1 C6 C7 O1 47.4(2)
C5 C6 C7 N1 49.22(18)
C1 C6 C7 N1 -135.22(14)
C9 N2 C8 N1 173.37(12)
C9 N2 C8 S1 -4.5(2)
C7 N1 C8 N2 -1.7(2)
C7 N1 C8 S1 176.26(11)
C8 N2 C9 C10 84.03(18)
N2 C9 C10 C11 61.39(18)
C15 N3 C11 C12 0.8(2)
C15 N3 C11 C10 -178.50(15)
C9 C10 C11 N3 -113.16(15)
C9 C10 C11 C12 67.54(19)
N3 C11 C12 C13 -0.1(3)
C10 C11 C12 C13 179.20(17)
C11 C12 C13 C14 -1.0(3)
C12 C13 C14 C15 1.2(3)
C11 N3 C15 C14 -0.5(3)
C13 C14 C15 N3 -0.5(4)

_cod_database_fobs_code 2240993
